data_2008731
loop_
_publ_author_name
'H. Surya Prakash Rao'
'K. Jayalakshmi'
'Kandasamy Chinnakali'
'Hoong-Kun Fun'

_publ_section_title (8<i>RS</i>,5<i>SR</i>,7<i>SR</i>)-7-Benzoyl-8-hydroxy-8-phenylspiro[4.5]decan-1-one
_journal_issue 7
_journal_name_full 'Acta Crystallographica Section C'
_journal_page_first 1117
_journal_page_last 1119
_journal_paper_doi 10.1107/S0108270199002826
_journal_volume 55
_journal_year 1999
_chemical_formula_sum 'C23 H24 O3'
_chemical_formula_weight 348.42
_chemical_name_systematic
;
(8RS-5SR-7SR)-7-Benzoyl-8-hydroxy-8-phenylspiro[4.5]decan-1-one
;
_space_group_IT_number 14
_symmetry_cell_setting monoclinic
_symmetry_space_group_name_Hall '-P 2ybc'
_symmetry_space_group_name_H-M 'P 1 21/c 1'
_audit_creation_method SHELXL97
_cell_angle_alpha 90.00
_cell_angle_beta 104.0650(10)
_cell_angle_gamma 90.00
_cell_formula_units_Z 4
_cell_length_a 13.4416(4)
_cell_length_b 6.4787(2)
_cell_length_c 21.7352(6)
_cell_measurement_reflns_used 5066
_cell_measurement_temperature 293(2)
_cell_measurement_theta_max 28.29
_cell_measurement_theta_min 1.56
_cell_volume 1836.05(9)
_computing_cell_refinement 'SAINT (Siemens, 1996)'
_computing_data_collection 'SMART (Siemens, 1996)'
_computing_data_reduction SAINT
_computing_molecular_graphics SHELXTL
_computing_publication_material 'SHELXTL and PLATON (Spek, 1990)'
_computing_structure_refinement SHELXTL
_computing_structure_solution 'SHELXTL (Sheldrick, 1997)'
_diffrn_ambient_temperature 293(2)
_diffrn_detector_area_resol_mean 8.33
_diffrn_measurement_device 'Siemens SMART CCD area detector'
_diffrn_measurement_method '\w scans'
_diffrn_radiation_monochromator graphite
_diffrn_radiation_source 'fine-focus sealed tube'
_diffrn_radiation_type MoK\a
_diffrn_radiation_wavelength 0.71073
_diffrn_reflns_av_R_equivalents 0.036
_diffrn_reflns_av_sigmaI/netI 0.048
_diffrn_reflns_limit_h_max 17
_diffrn_reflns_limit_h_min -17
_diffrn_reflns_limit_k_max 8
_diffrn_reflns_limit_k_min 0
_diffrn_reflns_limit_l_max 28
_diffrn_reflns_limit_l_min 0
_diffrn_reflns_number 11803
_diffrn_reflns_theta_max 28.29
_diffrn_reflns_theta_min 1.56
_exptl_absorpt_coefficient_mu 0.082
_exptl_absorpt_correction_type none
_exptl_crystal_colour colourless
_exptl_crystal_density_diffrn 1.260
_exptl_crystal_density_method 'not measured'
_exptl_crystal_description plate
_exptl_crystal_F_000 744
_exptl_crystal_size_max 0.38
_exptl_crystal_size_mid 0.24
_exptl_crystal_size_min 0.08
_refine_diff_density_max 0.15
_refine_diff_density_min -0.18
_refine_ls_extinction_method none
_refine_ls_goodness_of_fit_ref 1.051
_refine_ls_hydrogen_treatment constr
_refine_ls_matrix_type full
_refine_ls_number_parameters 236
_refine_ls_number_reflns 4526
_refine_ls_number_restraints 0
_refine_ls_restrained_S_all 1.051
_refine_ls_R_factor_all 0.095
_refine_ls_R_factor_gt 0.054
_refine_ls_shift/su_max <0.001
_refine_ls_shift/su_mean 0.000
_refine_ls_structure_factor_coef Fsqd
_refine_ls_weighting_details 'calc w = 1/[\s^2^(Fo^2^)+(0.0551P)^2^+0.3146P] where P=(Fo^2^+2Fc^2^)/3'
_refine_ls_weighting_scheme calc
_refine_ls_wR_factor_ref 0.142
_reflns_number_gt 2836
_reflns_number_total 4526
_reflns_threshold_expression I>2\s(I)
_cod_data_source_file sk1274.cif
_cod_data_source_block I
_cod_original_sg_symbol_H-M 'P 21/c'
_cod_database_code 2008731

loop_
_symmetry_equiv_pos_as_xyz
'x, y, z'
'-x, y+1/2, -z+1/2'
'-x, -y, -z'
'x, -y+1/2, z+1/2'

loop_
_atom_site_label
_atom_site_fract_x
_atom_site_fract_y
_atom_site_fract_z
_atom_site_U_iso_or_equiv
_atom_site_adp_type
_atom_site_calc_flag
_atom_site_refinement_flags
_atom_site_occupancy
_atom_site_disorder_assembly
_atom_site_disorder_group
_atom_site_type_symbol
O1 0.04941(12) -0.6427(2) 0.16423(8) 0.0700(4) Uani d . 1 . . O
O2 0.11866(9) 0.05802(18) 0.08030(6) 0.0514(3) Uani d . 1 . . O
H2A 0.1523 0.1210 0.1111 0.077 Uiso calc R 1 . . H
O3 0.26660(12) 0.0657(2) 0.19419(8) 0.0771(5) Uani d . 1 . . O
C1 -0.02580(15) -0.5357(3) 0.14692(8) 0.0470(4) Uani d . 1 . . C
C2 -0.13509(16) -0.6133(3) 0.13198(10) 0.0598(5) Uani d . 1 . . C
H2B -0.1437 -0.7160 0.1627 0.072 Uiso calc R 1 . . H
H2C -0.1537 -0.6743 0.0900 0.072 Uiso calc R 1 . . H
C3 -0.20085(15) -0.4237(3) 0.13531(11) 0.0642(6) Uani d . 1 . . C
H3A -0.2479 -0.4504 0.1619 0.077 Uiso calc R 1 . . H
H3B -0.2401 -0.3847 0.0933 0.077 Uiso calc R 1 . . H
C4 -0.12425(14) -0.2533(3) 0.16416(9) 0.0529(5) Uani d . 1 . . C
H4A -0.1101 -0.2556 0.2101 0.063 Uiso calc R 1 . . H
H4B -0.1510 -0.1185 0.1492 0.063 Uiso calc R 1 . . H
C5 -0.02650(12) -0.3018(2) 0.14174(8) 0.0394(4) Uani d . 1 . . C
C6 0.07024(12) -0.1992(3) 0.18180(8) 0.0437(4) Uani d . 1 . . C
H6A 0.0842 -0.2549 0.2245 0.052 Uiso calc R 1 . . H
H6B 0.0576 -0.0524 0.1844 0.052 Uiso calc R 1 . . H
C7 0.16570(12) -0.2300(3) 0.15541(8) 0.0407(4) Uani d . 1 . . C
H7A 0.1811 -0.3780 0.1563 0.049 Uiso calc R 1 . . H
C8 0.14618(12) -0.1550(2) 0.08577(8) 0.0402(4) Uani d . 1 . . C
C9 0.05348(12) -0.2733(3) 0.04663(8) 0.0431(4) Uani d . 1 . . C
H9A 0.0397 -0.2278 0.0028 0.052 Uiso calc R 1 . . H
H9B 0.0696 -0.4194 0.0477 0.052 Uiso calc R 1 . . H
C10 -0.04190(12) -0.2409(3) 0.07135(8) 0.0430(4) Uani d . 1 . . C
H10A -0.0976 -0.3221 0.0459 0.052 Uiso calc R 1 . . H
H10B -0.0617 -0.0968 0.0663 0.052 Uiso calc R 1 . . H
C11 0.23812(12) -0.1948(3) 0.05757(8) 0.0441(4) Uani d . 1 . . C
C12 0.27408(13) -0.0422(3) 0.02368(9) 0.0536(5) Uani d . 1 . . C
H12A 0.2464 0.0899 0.0217 0.064 Uiso calc R 1 . . H
C13 0.35034(15) -0.0836(4) -0.00718(11) 0.0677(6) Uani d . 1 . . C
H13A 0.3730 0.0203 -0.0300 0.081 Uiso calc R 1 . . H
C14 0.39289(16) -0.2761(4) -0.00454(12) 0.0752(7) Uani d . 1 . . C
H14A 0.4443 -0.3031 -0.0254 0.090 Uiso calc R 1 . . H
C15 0.35899(17) -0.4294(4) 0.02920(12) 0.0742(7) Uani d . 1 . . C
H15A 0.3879 -0.5604 0.0313 0.089 Uiso calc R 1 . . H
C16 0.28235(15) -0.3898(3) 0.05989(10) 0.0612(5) Uani d . 1 . . C
H16A 0.2600 -0.4948 0.0824 0.073 Uiso calc R 1 . . H
C17 0.25617(13) -0.1207(3) 0.19884(9) 0.0477(4) Uani d . 1 . . C
C18 0.33027(12) -0.2392(3) 0.24845(8) 0.0444(4) Uani d . 1 . . C
C19 0.42069(14) -0.1410(3) 0.28041(9) 0.0581(5) Uani d . 1 . . C
H19A 0.4333 -0.0054 0.2705 0.070 Uiso calc R 1 . . H
C20 0.49127(15) -0.2455(4) 0.32674(10) 0.0727(7) Uani d . 1 . . C
H20A 0.5522 -0.1810 0.3471 0.087 Uiso calc R 1 . . H
C21 0.47218(16) -0.4432(5) 0.34290(11) 0.0752(7) Uani d . 1 . . C
H21A 0.5195 -0.5111 0.3748 0.090 Uiso calc R 1 . . H
C22 0.38365(16) -0.5418(4) 0.31220(11) 0.0696(6) Uani d . 1 . . C
H22A 0.3711 -0.6761 0.3233 0.083 Uiso calc R 1 . . H
C23 0.31292(14) -0.4408(3) 0.26457(9) 0.0538(5) Uani d . 1 . . C
H23A 0.2535 -0.5088 0.2433 0.065 Uiso calc R 1 . . H

loop_
_atom_site_aniso_label
_atom_site_aniso_U_11
_atom_site_aniso_U_22
_atom_site_aniso_U_33
_atom_site_aniso_U_12
_atom_site_aniso_U_13
_atom_site_aniso_U_23
O1 0.0781(10) 0.0475(8) 0.0811(11) 0.0190(7) 0.0129(8) 0.0051(7)
O2 0.0572(8) 0.0450(7) 0.0511(8) 0.0129(6) 0.0116(6) 0.0061(6)
O3 0.0798(10) 0.0473(8) 0.0865(12) -0.0048(7) -0.0139(8) -0.0033(8)
C1 0.0629(11) 0.0449(10) 0.0331(9) 0.0053(8) 0.0117(8) -0.0010(7)
C2 0.0752(13) 0.0545(11) 0.0498(12) -0.0120(10) 0.0154(9) 0.0002(9)
C3 0.0572(12) 0.0719(14) 0.0689(14) -0.0078(10) 0.0257(10) -0.0004(11)
C4 0.0565(11) 0.0572(11) 0.0507(11) 0.0055(9) 0.0244(9) -0.0029(9)
C5 0.0446(9) 0.0398(9) 0.0342(9) 0.0056(7) 0.0108(7) -0.0007(7)
C6 0.0525(10) 0.0454(9) 0.0322(9) 0.0054(7) 0.0082(7) -0.0043(7)
C7 0.0421(9) 0.0411(9) 0.0361(9) 0.0050(7) 0.0039(7) -0.0025(7)
C8 0.0422(9) 0.0404(9) 0.0373(9) 0.0075(7) 0.0080(7) 0.0029(7)
C9 0.0419(9) 0.0552(10) 0.0309(8) 0.0058(7) 0.0060(7) 0.0011(7)
C10 0.0401(8) 0.0511(10) 0.0370(9) 0.0062(7) 0.0078(7) 0.0053(7)
C11 0.0370(8) 0.0528(10) 0.0400(9) 0.0039(7) 0.0049(7) -0.0015(8)
C12 0.0437(10) 0.0621(12) 0.0529(11) -0.0009(8) 0.0076(8) 0.0049(9)
C13 0.0470(11) 0.0944(18) 0.0649(14) -0.0062(11) 0.0198(10) 0.0094(12)
C14 0.0473(11) 0.112(2) 0.0725(15) 0.0131(12) 0.0262(11) -0.0001(14)
C15 0.0621(13) 0.0853(16) 0.0816(17) 0.0271(12) 0.0296(12) 0.0046(13)
C16 0.0601(12) 0.0636(13) 0.0649(13) 0.0165(10) 0.0246(10) 0.0080(10)
C17 0.0483(10) 0.0473(10) 0.0447(10) 0.0028(8) 0.0059(8) -0.0048(8)
C18 0.0395(9) 0.0572(11) 0.0353(9) 0.0008(8) 0.0070(7) -0.0053(8)
C19 0.0489(10) 0.0727(13) 0.0503(11) -0.0088(9) 0.0071(8) -0.0090(10)
C20 0.0461(11) 0.111(2) 0.0528(13) -0.0072(12) -0.0046(9) -0.0081(13)
C21 0.0558(13) 0.113(2) 0.0495(13) 0.0136(13) -0.0016(10) 0.0132(13)
C22 0.0641(13) 0.0822(15) 0.0577(13) 0.0076(11) 0.0057(10) 0.0188(12)
C23 0.0450(10) 0.0645(12) 0.0474(11) -0.0008(9) 0.0026(8) 0.0056(9)

loop_
_atom_type_symbol
_atom_type_description
_atom_type_scat_dispersion_real
_atom_type_scat_dispersion_imag
_atom_type_scat_source
C C 0.0033 0.0016 'International Tables Vol C Tables 4.2.6.8 and 6.1.1.4'
H H 0.0000 0.0000 'International Tables Vol C Tables 4.2.6.8 and 6.1.1.4'
O O 0.0106 0.0060 'International Tables Vol C Tables 4.2.6.8 and 6.1.1.4'

loop_
_geom_angle_atom_site_label_1
_geom_angle_atom_site_label_2
_geom_angle_atom_site_label_3
_geom_angle
_geom_angle_publ_flag
C8 O2 H2A 109.5 ?
O1 C1 C2 124.93(18) ?
O1 C1 C5 125.80(18) ?
C2 C1 C5 109.10(15) ?
C1 C2 C3 105.46(15) ?
C1 C2 H2B 110.6 ?
C3 C2 H2B 110.6 ?
C1 C2 H2C 110.6 ?
C3 C2 H2C 110.6 ?
H2B C2 H2C 108.8 ?
C2 C3 C4 105.04(16) ?
C2 C3 H3A 110.7 ?
C4 C3 H3A 110.7 ?
C2 C3 H3B 110.7 ?
C4 C3 H3B 110.7 ?
H3A C3 H3B 108.8 ?
C3 C4 C5 105.24(15) ?
C3 C4 H4A 110.7 ?
C5 C4 H4A 110.7 ?
C3 C4 H4B 110.7 ?
C5 C4 H4B 110.7 ?
H4A C4 H4B 108.8 ?
C1 C5 C6 113.70(10) yes
C1 C5 C4 99.80(10) yes
C6 C5 C4 113.80(10) yes
C1 C5 C10 109.00(10) yes
C6 C5 C10 110.10(10) yes
C4 C5 C10 110.00(10) yes
C5 C6 C7 113.66(13) ?
C5 C6 H6A 108.8 ?
C7 C6 H6A 108.8 ?
C5 C6 H6B 108.8 ?
C7 C6 H6B 108.8 ?
H6A C6 H6B 107.7 ?
C17 C7 C6 108.73(14) ?
C17 C7 C8 112.34(14) ?
C6 C7 C8 111.37(13) ?
C17 C7 H7A 108.1 ?
C6 C7 H7A 108.1 ?
C8 C7 H7A 108.1 ?
O2 C8 C11 110.37(13) ?
O2 C8 C9 106.14(13) ?
C11 C8 C9 108.71(13) ?
O2 C8 C7 111.32(13) ?
C11 C8 C7 112.16(13) ?
C9 C8 C7 107.89(13) ?
C10 C9 C8 112.13(14) ?
C10 C9 H9A 109.2 ?
C8 C9 H9A 109.2 ?
C10 C9 H9B 109.2 ?
C8 C9 H9B 109.2 ?
H9A C9 H9B 107.9 ?
C9 C10 C5 113.17(13) ?
C9 C10 H10A 108.9 ?
C5 C10 H10A 108.9 ?
C9 C10 H10B 108.9 ?
C5 C10 H10B 108.9 ?
H10A C10 H10B 107.8 ?
C12 C11 C16 117.71(17) ?
C12 C11 C8 120.84(15) ?
C16 C11 C8 121.19(16) ?
C13 C12 C11 120.98(19) ?
C13 C12 H12A 119.5 ?
C11 C12 H12A 119.5 ?
C14 C13 C12 120.6(2) ?
C14 C13 H13A 119.7 ?
C12 C13 H13A 119.7 ?
C13 C14 C15 119.4(2) ?
C13 C14 H14A 120.3 ?
C15 C14 H14A 120.3 ?
C14 C15 C16 120.4(2) ?
C14 C15 H15A 119.8 ?
C16 C15 H15A 119.8 ?
C15 C16 C11 120.9(2) ?
C15 C16 H16A 119.6 ?
C11 C16 H16A 119.6 ?
O3 C17 C18 119.9(2) yes
O3 C17 C7 119.9(2) yes
C18 C17 C7 120.1(2) yes
C23 C18 C19 118.86(17) ?
C23 C18 C17 122.96(15) ?
C19 C18 C17 118.18(17) ?
C20 C19 C18 119.9(2) ?
C20 C19 H19A 120.0 ?
C18 C19 H19A 120.0 ?
C21 C20 C19 120.5(2) ?
C21 C20 H20A 119.8 ?
C19 C20 H20A 119.8 ?
C20 C21 C22 120.3(2) ?
C20 C21 H21A 119.8 ?
C22 C21 H21A 119.8 ?
C21 C22 C23 120.0(2) ?
C21 C22 H22A 120.0 ?
C23 C22 H22A 120.0 ?
C18 C23 C22 120.38(18) ?
C18 C23 H23A 119.8 ?
C22 C23 H23A 119.8 ?

loop_
_geom_bond_atom_site_label_1
_geom_bond_atom_site_label_2
_geom_bond_site_symmetry_2
_geom_bond_distance
_geom_bond_publ_flag
O1 C1 . 1.208(2) yes
O2 C8 . 1.426(2) yes
O2 H2A . 0.8200 ?
O3 C17 . 1.223(2) yes
C1 C2 . 1.511(3) ?
C1 C5 . 1.520(2) ?
C2 C3 . 1.525(3) ?
C2 H2B . 0.9700 ?
C2 H2C . 0.9700 ?
C3 C4 . 1.536(3) ?
C3 H3A . 0.9700 ?
C3 H3B . 0.9700 ?
C4 C5 . 1.541(2) ?
C4 H4A . 0.9700 ?
C4 H4B . 0.9700 ?
C5 C6 . 1.530(2) ?
C5 C10 . 1.544(2) ?
C6 C7 . 1.541(2) ?
C6 H6A . 0.9700 ?
C6 H6B . 0.9700 ?
C7 C17 . 1.521(2) yes
C7 C8 . 1.550(2) ?
C7 H7A . 0.9800 ?
C8 C11 . 1.529(2) ?
C8 C9 . 1.532(2) ?
C9 C10 . 1.520(2) ?
C9 H9A . 0.9700 ?
C9 H9B . 0.9700 ?
C10 H10A . 0.9700 ?
C10 H10B . 0.9700 ?
C11 C12 . 1.388(3) ?
C11 C16 . 1.392(3) ?
C12 C13 . 1.381(3) ?
C12 H12A . 0.9300 ?
C13 C14 . 1.367(3) ?
C13 H13A . 0.9300 ?
C14 C15 . 1.377(3) ?
C14 H14A . 0.9300 ?
C15 C16 . 1.381(3) ?
C15 H15A . 0.9300 ?
C16 H16A . 0.9300 ?
C17 C18 . 1.491(2) yes
C18 C23 . 1.387(3) ?
C18 C19 . 1.398(2) ?
C19 C20 . 1.381(3) ?
C19 H19A . 0.9300 ?
C20 C21 . 1.369(3) ?
C20 H20A . 0.9300 ?
C21 C22 . 1.372(3) ?
C21 H21A . 0.9300 ?
C22 C23 . 1.387(3) ?
C22 H22A . 0.9300 ?
C23 H23A . 0.9300 ?

loop_
_geom_hbond_atom_site_label_D
_geom_hbond_atom_site_label_H
_geom_hbond_atom_site_label_A
_geom_hbond_site_symmetry_A
_geom_hbond_distance_DH
_geom_hbond_distance_HA
_geom_hbond_distance_DA
_geom_hbond_angle_DHA
_geom_hbond_publ_flag
O2 H2A O1 1_565 0.82 2.52 2.963(2) 115 yes
O2 H2A O3 . 0.82 2.10 2.773(2) 140 yes
C7 H7A O1 1_555 0.98 2.50 3.126(2) 122 no
C12 H12A O2 1_555 0.93 2.38 2.748(2) 103 no
C2 H2C \p(phenyl) 3_545 0.97 2.97 3.829(2) 148 yes
C21 H21A \p(phenyl) 2_645 0.93 3.05 3.979(2) 176 yes

loop_
_geom_torsion_atom_site_label_1
_geom_torsion_atom_site_label_2
_geom_torsion_atom_site_label_3
_geom_torsion_atom_site_label_4
_geom_torsion
_geom_torsion_publ_flag
O1 C1 C2 C3 160.64(19) ?
C5 C1 C2 C3 -14.9(2) ?
C1 C2 C3 C4 -10.2(2) ?
C2 C3 C4 C5 31.3(2) ?
O1 C1 C5 C6 -20.7(2) yes
C2 C1 C5 C6 154.73(15) ?
O1 C1 C5 C4 -142.3(2) yes
C2 C1 C5 C4 33.18(18) ?
O1 C1 C5 C10 102.5(2) ?
C2 C1 C5 C10 -82.06(17) ?
C3 C4 C5 C1 -38.88(18) ?
C3 C4 C5 C6 -160.4(2) yes
C3 C4 C5 C10 75.6(2) yes
C1 C5 C6 C7 72.38(18) ?
C4 C5 C6 C7 -174.22(14) ?
C10 C5 C6 C7 -50.21(18) ?
C5 C6 C7 C17 179.70(14) ?
C5 C6 C7 C8 55.39(19) ?
C17 C7 C8 O2 -63.46(17) ?
C6 C7 C8 O2 58.79(17) ?
C17 C7 C8 C11 60.76(18) ?
C6 C7 C8 C11 -176.99(14) ?
C17 C7 C8 C9 -179.54(13) ?
C6 C7 C8 C9 -57.29(17) ?
O2 C8 C9 C10 -60.92(18) ?
C11 C8 C9 C10 -179.60(10) yes
C7 C8 C9 C10 58.50(17) ?
C8 C9 C10 C5 -56.85(19) ?
C1 C5 C10 C9 -74.68(18) ?
C6 C5 C10 C9 50.66(19) ?
C4 C5 C10 C9 176.85(15) ?
O2 C8 C11 C12 -9.0(2) ?
C9 C8 C11 C12 107.02(18) ?
C7 C8 C11 C12 -133.77(17) ?
O2 C8 C11 C16 177.03(16) ?
C9 C8 C11 C16 -66.9(2) ?
C7 C8 C11 C16 52.3(2) yes
C16 C11 C12 C13 0.7(3) ?
C8 C11 C12 C13 -173.48(17) ?
C11 C12 C13 C14 -0.6(3) ?
C12 C13 C14 C15 0.1(4) ?
C13 C14 C15 C16 0.3(4) ?
C14 C15 C16 C11 -0.2(4) ?
C12 C11 C16 C15 -0.3(3) ?
C8 C11 C16 C15 173.85(19) ?
C6 C7 C17 O3 -80.5(2) ?
C8 C7 C17 O3 43.2(2) ?
C6 C7 C17 C18 97.5(2) ?
C8 C7 C17 C18 -138.78(16) ?
O3 C17 C18 C23 167.33(19) ?
C7 C17 C18 C23 -10.7(3) ?
O3 C17 C18 C19 -12.0(3) ?
C7 C17 C18 C19 170.0(2) ?
C23 C18 C19 C20 0.6(3) ?
C17 C18 C19 C20 179.94(18) ?
C18 C19 C20 C21 -1.8(3) ?
C19 C20 C21 C22 1.5(4) ?
C20 C21 C22 C23 -0.1(4) ?
C19 C18 C23 C22 0.8(3) ?
C17 C18 C23 C22 -178.49(19) ?
C21 C22 C23 C18 -1.1(3) ?

loop_
_cod_related_entry_id
_cod_related_entry_database
_cod_related_entry_code
1 ChemSpider 21105732
